data_4133259
loop_
_publ_author_name
'Yao, Huan'
'Ke, Hua'
'Zhang, Xiaobin'
'Pan, San-Jiang'
'Li, Ming-Shuang'
'Yang, Liu-Pan'
'Schreckenbach, Georg'
'Jiang, Wei'

_publ_section_title
;
 Molecular Recognition of Hydrophilic Molecules in Water by Combining the
 Hydrophobic Effect with Hydrogen Bonding.
;
_journal_issue 41
_journal_name_full 'Journal of the American Chemical Society'
_journal_page_first 13466
_journal_page_last 13477
_journal_paper_doi 10.1021/jacs.8b09157
_journal_volume 140
_journal_year 2018
_chemical_formula_moiety 'C66 H66 N2 O10, C4 H4 N2, 0.5(H4 O2)'
_chemical_formula_sum 'C70 H72 N4 O11'
_chemical_formula_weight 1145.31
_space_group_crystal_system monoclinic
_space_group_IT_number 11
_space_group_name_Hall '-P 2yb'
_space_group_name_H-M_alt 'P 1 21/m 1'
_atom_sites_solution_hydrogens mixed
_atom_sites_solution_primary dual
_audit_creation_date 2017-02-21
_audit_creation_method
;
Olex2 1.2
(compiled 2017.01.04 svn.r3372 for OlexSys, GUI svn.r5292)
;
_cell_angle_alpha 90
_cell_angle_beta 94.897(3)
_cell_angle_gamma 90
_cell_formula_units_Z 2
_cell_length_a 11.5510(8)
_cell_length_b 16.7298(11)
_cell_length_c 17.9121(12)
_cell_measurement_reflns_used 9918
_cell_measurement_temperature 150(2)
_cell_measurement_theta_max 62.45
_cell_measurement_theta_min 3.62
_cell_volume 3448.8(4)
_computing_cell_refinement 'SAINT v8.37A (Bruker, 2015)'
_computing_data_reduction 'SAINT v8.37A (Bruker, 2015)'
_computing_molecular_graphics 'Olex2 (Dolomanov et al., 2009)'
_computing_publication_material 'Olex2 (Dolomanov et al., 2009)'
_computing_structure_refinement 'XL (Sheldrick, 2008)'
_computing_structure_solution 'XT (Sheldrick, 2015)'
_diffrn_ambient_temperature 150.0
_diffrn_detector_area_resol_mean 8
_diffrn_measured_fraction_theta_full 0.991
_diffrn_measured_fraction_theta_max 0.991
_diffrn_measurement_device_type 'Bruker SMART APEX CCD area detector'
_diffrn_measurement_method '\w and \f scans'
_diffrn_radiation_monochromator graphite
_diffrn_radiation_type CuK\a
_diffrn_radiation_wavelength 1.54178
_diffrn_reflns_av_R_equivalents 0.0399
_diffrn_reflns_av_unetI/netI 0.0376
_diffrn_reflns_Laue_measured_fraction_full 0.991
_diffrn_reflns_Laue_measured_fraction_max 0.991
_diffrn_reflns_limit_h_max 12
_diffrn_reflns_limit_h_min -12
_diffrn_reflns_limit_k_max 18
_diffrn_reflns_limit_k_min -18
_diffrn_reflns_limit_l_max 15
_diffrn_reflns_limit_l_min -19
_diffrn_reflns_number 18795
_diffrn_reflns_point_group_measured_fraction_full 0.991
_diffrn_reflns_point_group_measured_fraction_max 0.991
_diffrn_reflns_theta_full 58.927
_diffrn_reflns_theta_max 58.927
_diffrn_reflns_theta_min 2.476
_diffrn_source 'sealed tube'
_diffrn_standards_number 0
_exptl_absorpt_coefficient_mu 0.602
_exptl_absorpt_correction_T_max 0.7522
_exptl_absorpt_correction_T_min 0.6705
_exptl_absorpt_correction_type multi-scan
_exptl_absorpt_process_details
'SADABS-2016/2 (Bruker,2016/2) was used for absorption correction. wR2(int) was 0.1093 before and 0.0590 after correction. The Ratio of minimum to maximum transmission is 0.8914. The \l/2 correction factor is Not present.'
_exptl_crystal_colour colourless
_exptl_crystal_colour_primary colourless
_exptl_crystal_density_diffrn 1.103
_exptl_crystal_description block
_exptl_crystal_F_000 1216
_exptl_crystal_size_max 0.4
_exptl_crystal_size_mid 0.35
_exptl_crystal_size_min 0.35
_refine_diff_density_max 0.370
_refine_diff_density_min -0.372
_refine_diff_density_rms 0.042
_refine_ls_extinction_method none
_refine_ls_goodness_of_fit_ref 1.044
_refine_ls_hydrogen_treatment constr
_refine_ls_matrix_type full
_refine_ls_number_parameters 399
_refine_ls_number_reflns 5110
_refine_ls_number_restraints 0
_refine_ls_restrained_S_all 1.044
_refine_ls_R_factor_all 0.0679
_refine_ls_R_factor_gt 0.0568
_refine_ls_shift/su_max 0.000
_refine_ls_shift/su_mean 0.000
_refine_ls_structure_factor_coef Fsqd
_refine_ls_weighting_details 'w=1/[\s^2^(Fo^2^)+(0.0760P)^2^+1.8370P] where P=(Fo^2^+2Fc^2^)/3'
_refine_ls_weighting_scheme calc
_refine_ls_wR_factor_gt 0.1514
_refine_ls_wR_factor_ref 0.1589
_reflns_Friedel_coverage 0.000
_reflns_number_gt 4098
_reflns_number_total 5110
_reflns_threshold_expression 'I > 2\s(I)'
_cod_data_source_file ja8b09157_si_012.cif
_cod_data_source_block p21m
_cod_database_code 4133259
_shelx_shelxl_version_number 2014/7
_shelx_space_group_comment
;
The symmetry employed for this shelxl refinement is uniquely defined
by the following loop, which should always be used as a source of
symmetry information in preference to the above space-group names.
They are only intended as comments.
;
_olex2_refinement_description
;
1. Fixed Uiso
 At 1.2 times of:
  All C(H) groups, All C(H,H) groups, All N(H) groups
 At 1.5 times of:
  All C(H,H,H) groups, All O(H,H) groups
2. Others
 Fixed Sof: H2A(0.5) H2B(0.5) H21A(0.5) H21B(0.5) H6A(0.5) H6B(0.5)
3.a Free rotating group:
 O6(H6A,H6B)
3.b Ternary CH refined with riding coordinates:
 C1(H1), C3(H3), C20(H20), C22(H22)
3.c Secondary CH2 refined with riding coordinates:
 C2(H2A,H2B), C14(H14A,H14B), C15(H15A,H15B), C16(H16A,H16B), C19(H19A,H19B),
 C21(H21A,H21B), C34(H34A,H34B), C35(H35A,H35B), C36(H36A,H36B)
3.d Aromatic/amide H refined with riding coordinates:
 C6(H6), C7(H7), C11(H11), C12(H12), C25(H25), C26(H26), C30(H30), C31(H31),
 N005(H005), C38(H38), C39(H39)
3.e Idealised Me refined as rotating group:
 C17(H17A,H17B,H17C), C37(H37A,H37B,H37C)
;
_olex2_submission_special_instructions 'No special instructions were received'

loop_
_space_group_symop_operation_xyz
'x, y, z'
'-x, y+1/2, -z'
'-x, -y, -z'
'x, -y-1/2, z'

loop_
_atom_site_label
_atom_site_type_symbol
_atom_site_fract_x
_atom_site_fract_y
_atom_site_fract_z
_atom_site_U_iso_or_equiv
_atom_site_adp_type
_atom_site_occupancy
_atom_site_site_symmetry_order
_atom_site_calc_flag
_atom_site_refinement_flags_posn
_atom_site_refinement_flags_adp
_atom_site_refinement_flags_occupancy
C1 C -0.0042(3) 0.7500 0.3787(2) 0.0535(9) Uani 1 2 d S T P
H1 H -0.0881 0.7500 0.3887 0.064 Uiso 1 2 calc RS T P
C2 C 0.0670(3) 0.7500 0.4528(2) 0.0526(9) Uani 1 2 d S T P
H2A H 0.0491 0.7020 0.4820 0.063 Uiso 0.5 1 calc R . .
H2B H 0.0491 0.7980 0.4820 0.063 Uiso 0.5 1 calc R . .
C3 C 0.1945(3) 0.7500 0.43771(19) 0.0412(8) Uani 1 2 d S T P
H3 H 0.2452 0.7500 0.4858 0.049 Uiso 1 2 calc RS T P
C4 C 0.2159(2) 0.67498(12) 0.39192(13) 0.0404(5) Uani 1 1 d . . .
C5 C 0.3226(2) 0.63154(12) 0.39733(12) 0.0395(5) Uani 1 1 d . . .
C6 C 0.4140(2) 0.64633(13) 0.45341(13) 0.0424(6) Uani 1 1 d . . .
H6 H 0.4041 0.6870 0.4893 0.051 Uiso 1 1 calc R . .
C7 C 0.5153(2) 0.60476(13) 0.45787(13) 0.0442(6) Uani 1 1 d . . .
H7 H 0.5736 0.6160 0.4971 0.053 Uiso 1 1 calc R . .
C8 C 0.5347(2) 0.54513(13) 0.40498(13) 0.0419(6) Uani 1 1 d . . .
C9 C 0.4468(2) 0.52607(12) 0.35037(13) 0.0413(6) Uani 1 1 d . . .
C10 C 0.3391(2) 0.56684(12) 0.34709(12) 0.0393(5) Uani 1 1 d . . .
C11 C 0.2448(2) 0.54574(14) 0.29478(14) 0.0478(6) Uani 1 1 d . . .
H11 H 0.2544 0.5040 0.2599 0.057 Uiso 1 1 calc R . .
C12 C 0.1411(2) 0.58419(14) 0.29376(15) 0.0512(6) Uani 1 1 d . . .
H12 H 0.0779 0.5676 0.2599 0.061 Uiso 1 1 calc R . .
C13 C 0.1270(2) 0.64845(13) 0.34280(14) 0.0457(6) Uani 1 1 d . . .
C14 C 0.7259(2) 0.51870(15) 0.46271(14) 0.0523(6) Uani 1 1 d . . .
H14A H 0.6956 0.5109 0.5122 0.063 Uiso 1 1 calc R . .
H14B H 0.7540 0.5744 0.4597 0.063 Uiso 1 1 calc R . .
C15 C 0.8235(2) 0.46119(16) 0.45306(15) 0.0554(7) Uani 1 1 d . . .
H15A H 0.7906 0.4066 0.4480 0.066 Uiso 1 1 calc R . .
H15B H 0.8770 0.4621 0.4992 0.066 Uiso 1 1 calc R . .
C16 C 0.8933(3) 0.4769(2) 0.38700(19) 0.0741(9) Uani 1 1 d . . .
H16A H 0.9255 0.5317 0.3908 0.089 Uiso 1 1 calc R . .
H16B H 0.8414 0.4736 0.3402 0.089 Uiso 1 1 calc R . .
C17 C 0.9932(3) 0.4168(2) 0.3834(2) 0.0840(10) Uani 1 1 d . . .
H17A H 1.0403 0.4315 0.3425 0.126 Uiso 1 1 calc GR . .
H17B H 0.9612 0.3631 0.3744 0.126 Uiso 1 1 calc GR . .
H17C H 1.0418 0.4174 0.4310 0.126 Uiso 1 1 calc GR . .
C18 C 0.4694(2) 0.46679(13) 0.28992(13) 0.0446(6) Uani 1 1 d . . .
C19 C 0.5607(3) 0.45592(13) 0.17129(13) 0.0486(6) Uani 1 1 d . . .
H19A H 0.4955 0.4208 0.1528 0.058 Uiso 1 1 calc R . .
H19B H 0.6313 0.4226 0.1807 0.058 Uiso 1 1 calc R . .
C20 C 0.2083(4) 0.7500 -0.0707(2) 0.0590(10) Uani 1 2 d S T P
H20 H 0.1414 0.7500 -0.1100 0.071 Uiso 1 2 calc RS T P
C21 C 0.3170(4) 0.7500 -0.1090(2) 0.0585(10) Uani 1 2 d S T P
H21A H 0.3200 0.7980 -0.1411 0.070 Uiso 0.5 1 calc R . .
H21B H 0.3200 0.7020 -0.1411 0.070 Uiso 0.5 1 calc R . .
C22 C 0.4198(3) 0.7500 -0.04952(18) 0.0436(8) Uani 1 2 d S T P
H22 H 0.4950 0.7500 -0.0734 0.052 Uiso 1 2 calc RS T P
C24 C 0.2994(2) 0.64851(13) 0.00897(14) 0.0498(6) Uani 1 1 d . . .
C25 C 0.2787(3) 0.58419(15) 0.05629(15) 0.0554(7) Uani 1 1 d . . .
H25 H 0.2013 0.5689 0.0637 0.067 Uiso 1 1 calc R . .
C26 C 0.3696(2) 0.54387(13) 0.09150(14) 0.0484(6) Uani 1 1 d . . .
H26 H 0.3551 0.5017 0.1250 0.058 Uiso 1 1 calc R . .
C27 C 0.4853(2) 0.56341(12) 0.07923(12) 0.0419(6) Uani 1 1 d . . .
C28 C 0.5803(2) 0.51945(13) 0.11388(12) 0.0435(6) Uani 1 1 d . . .
C29 C 0.6906(3) 0.53921(15) 0.09982(14) 0.0540(7) Uani 1 1 d . . .
C30 C 0.7112(3) 0.60170(15) 0.04935(16) 0.0590(7) Uani 1 1 d . . .
H30 H 0.7883 0.6136 0.0383 0.071 Uiso 1 1 calc R . .
C31 C 0.6209(2) 0.64469(13) 0.01672(14) 0.0493(6) Uani 1 1 d . . .
H31 H 0.6367 0.6866 -0.0168 0.059 Uiso 1 1 calc R . .
C32 C 0.5051(2) 0.62962(12) 0.03061(12) 0.0405(6) Uani 1 1 d . . .
C33 C 0.4085(2) 0.67453(12) -0.00230(12) 0.0429(6) Uani 1 1 d . . .
C34 C 0.8923(2) 0.49995(17) 0.11309(17) 0.0624(7) Uani 1 1 d . . .
H34A H 0.9270 0.5531 0.1246 0.075 Uiso 1 1 calc R . .
H34B H 0.8898 0.4912 0.0583 0.075 Uiso 1 1 calc R . .
C35 C 0.9636(3) 0.43575(16) 0.15399(19) 0.0669(8) Uani 1 1 d . . .
H35A H 0.9692 0.4472 0.2084 0.080 Uiso 1 1 calc R . .
H35B H 0.9238 0.3837 0.1458 0.080 Uiso 1 1 calc R . .
C36 C 1.0835(3) 0.4299(2) 0.1286(2) 0.0871(10) Uani 1 1 d . . .
H36A H 1.1251 0.4807 0.1403 0.105 Uiso 1 1 calc R . .
H36B H 1.0777 0.4227 0.0736 0.105 Uiso 1 1 calc R . .
C37 C 1.1531(4) 0.3620(2) 0.1649(4) 0.137(2) Uani 1 1 d . . .
H37A H 1.1173 0.3110 0.1488 0.206 Uiso 1 1 calc GR . .
H37B H 1.1546 0.3667 0.2195 0.206 Uiso 1 1 calc GR . .
H37C H 1.2327 0.3641 0.1499 0.206 Uiso 1 1 calc GR . .
N005 N 0.53398(18) 0.49551(10) 0.24003(10) 0.0451(5) Uani 1 1 d . . .
H005 H 0.5642 0.5433 0.2487 0.054 Uiso 1 1 calc R . .
O1 O 0.01633(15) 0.68129(10) 0.33554(11) 0.0574(5) Uani 1 1 d . . .
O2 O 0.63614(14) 0.50362(9) 0.40394(9) 0.0486(4) Uani 1 1 d . . .
O3 O 0.4240(2) 0.40101(12) 0.28373(14) 0.0925(8) Uani 1 1 d . . .
O4 O 0.19793(16) 0.68153(11) -0.02489(11) 0.0650(5) Uani 1 1 d . . .
O5 O 0.77855(18) 0.49631(12) 0.13710(12) 0.0746(6) Uani 1 1 d . . .
C38 C 0.7043(4) 0.7089(2) 0.2576(3) 0.1078(14) Uani 1 1 d . . .
H38 H 0.7764 0.6812 0.2628 0.129 Uiso 1 1 calc R . .
C39 C 0.5079(4) 0.7070(2) 0.2401(2) 0.0980(12) Uani 1 1 d . . .
H39 H 0.4365 0.6789 0.2325 0.118 Uiso 1 1 calc R . .
N1 N 0.6060(4) 0.66715(15) 0.25058(16) 0.0870(9) Uani 1 1 d . . .
O6 O 0.4186(3) 0.2500 0.19389(16) 0.0681(8) Uani 1 2 d S T P
H6A H 0.4033 0.2973 0.2107 0.102 Uiso 0.5 1 d G . .
H6B H 0.4287 0.2168 0.2312 0.102 Uiso 0.5 1 d G . .

loop_
_atom_site_aniso_label
_atom_site_aniso_U_11
_atom_site_aniso_U_22
_atom_site_aniso_U_33
_atom_site_aniso_U_23
_atom_site_aniso_U_13
_atom_site_aniso_U_12
C1 0.054(2) 0.0404(19) 0.068(3) 0.000 0.0142(19) 0.000
C2 0.063(2) 0.0435(19) 0.053(2) 0.000 0.0141(19) 0.000
C3 0.053(2) 0.0309(16) 0.0407(18) 0.000 0.0093(15) 0.000
C4 0.0564(14) 0.0299(11) 0.0359(12) 0.0037(10) 0.0090(11) -0.0029(10)
C5 0.0551(14) 0.0287(11) 0.0356(12) 0.0042(9) 0.0097(11) -0.0044(10)
C6 0.0615(15) 0.0314(11) 0.0350(12) -0.0028(10) 0.0078(11) -0.0011(11)
C7 0.0562(15) 0.0375(12) 0.0386(13) -0.0016(10) 0.0018(11) -0.0032(11)
C8 0.0544(14) 0.0343(12) 0.0374(13) 0.0029(10) 0.0072(11) 0.0009(10)
C9 0.0593(15) 0.0274(11) 0.0381(13) 0.0006(10) 0.0103(11) -0.0032(10)
C10 0.0561(14) 0.0269(11) 0.0356(12) 0.0022(9) 0.0081(11) -0.0029(10)
C11 0.0648(16) 0.0321(12) 0.0460(14) -0.0041(11) 0.0017(12) -0.0031(11)
C12 0.0596(16) 0.0369(13) 0.0556(15) -0.0044(12) -0.0035(12) -0.0058(12)
C13 0.0525(15) 0.0338(12) 0.0508(15) 0.0041(11) 0.0044(12) -0.0008(11)
C14 0.0643(16) 0.0460(14) 0.0465(14) 0.0040(12) 0.0034(13) -0.0021(12)
C15 0.0569(15) 0.0526(15) 0.0564(16) 0.0107(13) 0.0034(13) -0.0006(12)
C16 0.0655(18) 0.077(2) 0.082(2) 0.0300(17) 0.0215(16) 0.0053(15)
C17 0.070(2) 0.091(2) 0.094(2) 0.023(2) 0.0233(18) 0.0094(18)
C18 0.0589(15) 0.0309(12) 0.0447(14) -0.0037(10) 0.0083(12) -0.0021(11)
C19 0.0827(18) 0.0293(11) 0.0338(12) 0.0001(10) 0.0061(12) 0.0071(11)
C20 0.087(3) 0.0293(18) 0.057(2) 0.000 -0.017(2) 0.000
C21 0.101(3) 0.0282(17) 0.044(2) 0.000 -0.005(2) 0.000
C22 0.073(2) 0.0259(15) 0.0308(17) 0.000 -0.0014(16) 0.000
C24 0.0693(17) 0.0302(12) 0.0482(15) 0.0007(11) -0.0047(13) -0.0007(12)
C25 0.0686(17) 0.0383(13) 0.0586(16) 0.0050(12) 0.0009(14) -0.0075(12)
C26 0.0778(18) 0.0277(11) 0.0402(13) 0.0016(10) 0.0079(12) -0.0053(12)
C27 0.0737(17) 0.0238(10) 0.0283(11) -0.0044(9) 0.0042(11) 0.0018(11)
C28 0.0713(17) 0.0291(11) 0.0305(12) -0.0026(10) 0.0066(11) 0.0059(11)
C29 0.0752(19) 0.0422(14) 0.0446(14) 0.0069(12) 0.0056(13) 0.0151(13)
C30 0.0686(17) 0.0464(14) 0.0644(17) 0.0084(13) 0.0193(14) 0.0062(13)
C31 0.0753(18) 0.0301(12) 0.0436(14) 0.0025(10) 0.0104(13) 0.0043(12)
C32 0.0675(16) 0.0243(10) 0.0298(11) -0.0055(9) 0.0049(11) 0.0008(10)
C33 0.0731(17) 0.0245(11) 0.0309(12) -0.0025(9) 0.0028(11) -0.0001(11)
C34 0.0698(18) 0.0551(16) 0.0620(17) 0.0046(14) 0.0041(14) 0.0021(14)
C35 0.0690(19) 0.0437(15) 0.085(2) -0.0038(14) -0.0117(16) -0.0047(13)
C36 0.075(2) 0.086(2) 0.098(3) -0.014(2) -0.0067(19) 0.0178(18)
C37 0.089(3) 0.067(2) 0.246(7) -0.020(3) -0.043(3) 0.019(2)
N005 0.0757(14) 0.0244(9) 0.0358(10) -0.0017(8) 0.0084(10) -0.0008(9)
O1 0.0576(11) 0.0434(9) 0.0700(12) -0.0068(9) -0.0005(9) 0.0013(8)
O2 0.0544(10) 0.0461(9) 0.0450(9) -0.0031(7) 0.0021(8) 0.0052(8)
O3 0.141(2) 0.0459(11) 0.0990(17) -0.0286(11) 0.0601(15) -0.0391(12)
O4 0.0701(12) 0.0475(10) 0.0743(13) 0.0144(10) -0.0121(10) -0.0022(9)
O5 0.0744(13) 0.0731(13) 0.0772(14) 0.0308(11) 0.0120(11) 0.0200(11)
C38 0.143(4) 0.0466(17) 0.130(4) 0.002(2) -0.004(3) -0.002(2)
C39 0.136(3) 0.0613(19) 0.103(3) -0.001(2) 0.047(3) -0.009(2)
N1 0.152(3) 0.0423(14) 0.0699(18) -0.0041(13) 0.0288(18) 0.0021(18)
O6 0.091(2) 0.0515(15) 0.0652(17) 0.000 0.0261(17) 0.000

loop_
_atom_type_symbol
_atom_type_description
_atom_type_scat_dispersion_real
_atom_type_scat_dispersion_imag
_atom_type_scat_source
C C 0.0181 0.0091 'International Tables Vol C Tables 4.2.6.8 and 6.1.1.4'
H H 0.0000 0.0000 'International Tables Vol C Tables 4.2.6.8 and 6.1.1.4'
N N 0.0311 0.0180 'International Tables Vol C Tables 4.2.6.8 and 6.1.1.4'
O O 0.0492 0.0322 'International Tables Vol C Tables 4.2.6.8 and 6.1.1.4'

loop_
_geom_angle_atom_site_label_1
_geom_angle_atom_site_label_2
_geom_angle_atom_site_label_3
_geom_angle
_geom_angle_site_symmetry_1
_geom_angle_site_symmetry_3
C2 C1 H1 107.9 . .
O1 C1 H1 107.9 . .
O1 C1 H1 107.9 4_575 .
O1 C1 C2 112.2(2) 4_575 .
O1 C1 C2 112.2(2) . .
O1 C1 O1 108.5(3) 4_575 .
C1 C2 H2A 110.1 . .
C1 C2 H2B 110.1 . .
C1 C2 C3 108.0(3) . .
H2A C2 H2B 108.4 . .
C3 C2 H2A 110.1 . .
C3 C2 H2B 110.1 . .
C2 C3 H3 110.6 . .
C2 C3 C4 107.37(19) . 4_575
C2 C3 C4 107.37(19) . .
C4 C3 H3 110.6 . .
C4 C3 H3 110.6 4_575 .
C4 C3 C4 110.1(2) 4_575 .
C5 C4 C3 124.0(2) . .
C13 C4 C3 117.7(2) . .
C13 C4 C5 118.4(2) . .
C4 C5 C10 120.2(2) . .
C6 C5 C4 123.1(2) . .
C6 C5 C10 116.6(2) . .
C5 C6 H6 118.7 . .
C7 C6 C5 122.6(2) . .
C7 C6 H6 118.7 . .
C6 C7 H7 119.7 . .
C6 C7 C8 120.7(2) . .
C8 C7 H7 119.7 . .
C9 C8 C7 119.3(2) . .
O2 C8 C7 123.8(2) . .
O2 C8 C9 116.9(2) . .
C8 C9 C10 120.5(2) . .
C8 C9 C18 119.8(2) . .
C10 C9 C18 119.5(2) . .
C9 C10 C5 120.2(2) . .
C9 C10 C11 122.0(2) . .
C11 C10 C5 117.9(2) . .
C10 C11 H11 119.4 . .
C12 C11 C10 121.2(2) . .
C12 C11 H11 119.4 . .
C11 C12 H12 119.9 . .
C11 C12 C13 120.1(2) . .
C13 C12 H12 119.9 . .
C4 C13 C12 122.0(2) . .
C4 C13 O1 124.5(2) . .
O1 C13 C12 113.5(2) . .
H14A C14 H14B 108.5 . .
C15 C14 H14A 110.2 . .
C15 C14 H14B 110.2 . .
O2 C14 H14A 110.2 . .
O2 C14 H14B 110.2 . .
O2 C14 C15 107.8(2) . .
C14 C15 H15A 108.3 . .
C14 C15 H15B 108.3 . .
C14 C15 C16 115.7(2) . .
H15A C15 H15B 107.4 . .
C16 C15 H15A 108.3 . .
C16 C15 H15B 108.3 . .
C15 C16 H16A 109.2 . .
C15 C16 H16B 109.2 . .
C15 C16 C17 111.8(2) . .
H16A C16 H16B 107.9 . .
C17 C16 H16A 109.2 . .
C17 C16 H16B 109.2 . .
C16 C17 H17A 109.5 . .
C16 C17 H17B 109.5 . .
C16 C17 H17C 109.5 . .
H17A C17 H17B 109.5 . .
H17A C17 H17C 109.5 . .
H17B C17 H17C 109.5 . .
N005 C18 C9 113.24(19) . .
O3 C18 C9 124.0(2) . .
O3 C18 N005 122.5(2) . .
H19A C19 H19B 108.4 . .
C28 C19 H19A 110.1 . .
C28 C19 H19B 110.1 . .
N005 C19 H19A 110.1 . .
N005 C19 H19B 110.1 . .
N005 C19 C28 108.13(17) . .
C21 C20 H20 108.0 . .
O4 C20 H20 108.0 . .
O4 C20 H20 108.0 4_575 .
O4 C20 C21 112.6(2) 4_575 .
O4 C20 C21 112.6(2) . .
O4 C20 O4 107.5(3) 4_575 .
C20 C21 H21A 110.0 . .
C20 C21 H21B 110.0 . .
C20 C21 C22 108.5(3) . .
H21A C21 H21B 108.4 . .
C22 C21 H21A 110.0 . .
C22 C21 H21B 110.0 . .
C21 C22 H22 110.7 . .
C21 C22 C33 106.7(2) . 4_575
C21 C22 C33 106.7(2) . .
C33 C22 H22 110.7 . .
C33 C22 H22 110.7 4_575 .
C33 C22 C33 111.1(3) . 4_575
C33 C24 C25 122.7(2) . .
C33 C24 O4 124.4(2) . .
O4 C24 C25 112.9(2) . .
C24 C25 H25 120.1 . .
C26 C25 C24 119.8(3) . .
C26 C25 H25 120.1 . .
C25 C26 H26 119.4 . .
C25 C26 C27 121.2(2) . .
C27 C26 H26 119.4 . .
C26 C27 C28 121.3(2) . .
C26 C27 C32 118.3(2) . .
C28 C27 C32 120.5(2) . .
C27 C28 C19 120.5(2) . .
C29 C28 C19 119.6(2) . .
C29 C28 C27 119.6(2) . .
C28 C29 C30 120.6(2) . .
C28 C29 O5 116.7(2) . .
O5 C29 C30 122.7(3) . .
C29 C30 H30 119.9 . .
C31 C30 C29 120.1(3) . .
C31 C30 H30 119.9 . .
C30 C31 H31 118.8 . .
C30 C31 C32 122.5(2) . .
C32 C31 H31 118.8 . .
C31 C32 C27 116.6(2) . .
C31 C32 C33 123.6(2) . .
C33 C32 C27 119.7(2) . .
C24 C33 C22 117.9(2) . .
C24 C33 C32 118.0(2) . .
C32 C33 C22 124.1(2) . .
H34A C34 H34B 108.5 . .
C35 C34 H34A 110.2 . .
C35 C34 H34B 110.2 . .
O5 C34 H34A 110.2 . .
O5 C34 H34B 110.2 . .
O5 C34 C35 107.7(2) . .
C34 C35 H35A 109.1 . .
C34 C35 H35B 109.1 . .
H35A C35 H35B 107.9 . .
C36 C35 C34 112.4(3) . .
C36 C35 H35A 109.1 . .
C36 C35 H35B 109.1 . .
C35 C36 H36A 109.0 . .
C35 C36 H36B 109.0 . .
C35 C36 C37 113.1(4) . .
H36A C36 H36B 107.8 . .
C37 C36 H36A 109.0 . .
C37 C36 H36B 109.0 . .
C36 C37 H37A 109.5 . .
C36 C37 H37B 109.5 . .
C36 C37 H37C 109.5 . .
H37A C37 H37B 109.5 . .
H37A C37 H37C 109.5 . .
H37B C37 H37C 109.5 . .
C18 N005 C19 126.01(19) . .
C18 N005 H005 117.0 . .
C19 N005 H005 117.0 . .
C13 O1 C1 117.8(2) . .
C8 O2 C14 117.93(18) . .
C24 O4 C20 117.6(2) . .
C29 O5 C34 119.8(2) . .
C38 C38 H38 119.2 4_575 .
N1 C38 C38 121.7(2) . 4_575
N1 C38 H38 119.2 . .
C39 C39 H39 119.7 4_575 .
N1 C39 C39 120.5(2) . 4_575
N1 C39 H39 119.7 . .
C39 N1 C38 117.7(3) . .
H6A O6 H6B 109.5 . .

loop_
_geom_bond_atom_site_label_1
_geom_bond_atom_site_label_2
_geom_bond_distance
_geom_bond_site_symmetry_2
C1 H1 1.0000 .
C1 C2 1.501(6) .
C1 O1 1.417(3) .
C1 O1 1.417(3) 4_575
C2 H2A 0.9900 .
C2 H2B 0.9900 .
C2 C3 1.519(5) .
C3 H3 1.0000 .
C3 C4 1.531(3) 4_575
C3 C4 1.531(3) .
C4 C5 1.427(3) .
C4 C13 1.368(3) .
C5 C6 1.415(3) .
C5 C10 1.431(3) .
C6 H6 0.9500 .
C6 C7 1.357(3) .
C7 H7 0.9500 .
C7 C8 1.407(3) .
C8 C9 1.386(3) .
C8 O2 1.364(3) .
C9 C10 1.415(3) .
C9 C18 1.507(3) .
C10 C11 1.419(3) .
C11 H11 0.9500 .
C11 C12 1.359(4) .
C12 H12 0.9500 .
C12 C13 1.406(4) .
C13 O1 1.388(3) .
C14 H14A 0.9900 .
C14 H14B 0.9900 .
C14 C15 1.503(4) .
C14 O2 1.436(3) .
C15 H15A 0.9900 .
C15 H15B 0.9900 .
C15 C16 1.510(4) .
C16 H16A 0.9900 .
C16 H16B 0.9900 .
C16 C17 1.536(4) .
C17 H17A 0.9800 .
C17 H17B 0.9800 .
C17 H17C 0.9800 .
C18 N005 1.304(3) .
C18 O3 1.220(3) .
C19 H19A 0.9900 .
C19 H19B 0.9900 .
C19 C28 1.509(3) .
C19 N005 1.454(3) .
C20 H20 1.0000 .
C20 C21 1.481(6) .
C20 O4 1.420(3) .
C20 O4 1.420(3) 4_575
C21 H21A 0.9900 .
C21 H21B 0.9900 .
C21 C22 1.526(5) .
C22 H22 1.0000 .
C22 C33 1.532(3) .
C22 C33 1.532(3) 4_575
C24 C25 1.403(4) .
C24 C33 1.365(4) .
C24 O4 1.387(3) .
C25 H25 0.9500 .
C25 C26 1.358(4) .
C26 H26 0.9500 .
C26 C27 1.411(4) .
C27 C28 1.418(3) .
C27 C32 1.439(3) .
C28 C29 1.361(4) .
C29 C30 1.415(4) .
C29 O5 1.370(3) .
C30 H30 0.9500 .
C30 C31 1.357(4) .
C31 H31 0.9500 .
C31 C32 1.405(4) .
C32 C33 1.429(3) .
C34 H34A 0.9900 .
C34 H34B 0.9900 .
C34 C35 1.505(4) .
C34 O5 1.418(3) .
C35 H35A 0.9900 .
C35 H35B 0.9900 .
C35 C36 1.497(5) .
C36 H36A 0.9900 .
C36 H36B 0.9900 .
C36 C37 1.507(5) .
C37 H37A 0.9800 .
C37 H37B 0.9800 .
C37 H37C 0.9800 .
N005 H005 0.8800 .
C38 C38 1.375(7) 4_575
C38 H38 0.9500 .
C38 N1 1.330(5) .
C39 C39 1.437(8) 4_575
C39 H39 0.9500 .
C39 N1 1.315(5) .
O6 H6A 0.8701 .
O6 H6B 0.8701 .
